data_7015847
loop_
_publ_author_name
'Rigaux, Guillaume'
'Inglis, Ross'
'Morrison, Susan'
'Prescimone, Alessandro'
'Cadiou, Cyril'
'Evangelisti, Marco'
'Brechin, Euan K.'

_publ_section_title
;
 Enhancing U(eff) in oxime-bridged [Mn(III)6Ln(III)2] hexagonal prisms.
;
_journal_issue 18
_journal_name_full 'Dalton transactions (Cambridge, England : 2003)'
_journal_page_first 4797
_journal_page_last 4799
_journal_paper_doi 10.1039/c1dt10154d
_journal_volume 40
_journal_year 2011
_chemical_compound_source 'Ross Inglis'
_chemical_formula_moiety '[Mn6Tb2O3(acac)2(MeSaO)6(MeO)4(MeOH)3(EtOH)].0.5H2O'
_chemical_formula_sum 'C67 H87 Mn6 N6 O27.5 Tb2'
_chemical_formula_weight 2063.87
_space_group_IT_number 14
_symmetry_cell_setting monoclinic
_symmetry_space_group_name_Hall '-P 2ybc'
_symmetry_space_group_name_H-M 'P 1 21/c 1'
_atom_sites_solution_hydrogens geom
_atom_sites_solution_primary direct
_audit_creation_date 11-02-04
_audit_creation_method CRYSTALS_ver_14.05
_cell_angle_alpha 90
_cell_angle_beta 92.941(3)
_cell_angle_gamma 90
_cell_formula_units_Z 4
_cell_length_a 12.7152(3)
_cell_length_b 25.6100(9)
_cell_length_c 23.8804(7)
_cell_measurement_reflns_used 16286
_cell_measurement_temperature 100.0
_cell_measurement_theta_max 73.8768
_cell_measurement_theta_min 2.5295
_cell_volume 7766.1(4)
_computing_cell_refinement
;
CrysAlisPro, Agilent Technologies,
Version 1.171.34.46 (release 25-11-2010 CrysAlis171 .NET)
(compiled Nov 25 2010,17:55:46)
;
_computing_data_collection
;
CrysAlisPro, Agilent Technologies,
Version 1.171.34.46 (release 25-11-2010 CrysAlis171 .NET)
(compiled Nov 25 2010,17:55:46)
;
_computing_data_reduction
;
CrysAlisPro, Agilent Technologies,
Version 1.171.34.46 (release 25-11-2010 CrysAlis171 .NET)
(compiled Nov 25 2010,17:55:46)
;
_computing_molecular_graphics 'CAMERON (Watkin et al., 1996)'
_computing_publication_material 'CRYSTALS (Betteridge et al., 2003)'
_computing_structure_refinement 'CRYSTALS (Betteridge et al., 2003)'
_computing_structure_solution 'SIR92 (Altomare et al., 1994)'
_diffrn_ambient_temperature 100.0
_diffrn_detector_area_resol_mean 5.1574
_diffrn_measured_fraction_theta_full 0.995
_diffrn_measured_fraction_theta_max 0.971
_diffrn_measurement_device Serial
_diffrn_measurement_device_type 'SuperNova, Dual, Cu at zero, Atlas'
_diffrn_measurement_method '\w scans'
_diffrn_radiation_monochromator mirror
_diffrn_radiation_source 'SuperNova (Cu) X-ray Source'
_diffrn_radiation_type 'Cu K\a'
_diffrn_radiation_wavelength 1.5418
_diffrn_reflns_av_R_equivalents 0.000
_diffrn_reflns_limit_h_max 15
_diffrn_reflns_limit_h_min -13
_diffrn_reflns_limit_k_max 26
_diffrn_reflns_limit_k_min -31
_diffrn_reflns_limit_l_max 29
_diffrn_reflns_limit_l_min -28
_diffrn_reflns_number 44617
_diffrn_reflns_theta_full 69.600
_diffrn_reflns_theta_max 74.042
_diffrn_reflns_theta_min 2.532
_diffrn_standards_number 0
_exptl_absorpt_coefficient_mu 17.125
_exptl_absorpt_correction_T_max 1.00000
_exptl_absorpt_correction_T_min 0.10893
_exptl_absorpt_correction_type multi-scan
_exptl_absorpt_process_details
;
CrysAlisPro, Agilent Technologies,
Version 1.171.34.46 (release 25-11-2010 CrysAlis171 .NET)
(compiled Nov 25 2010,17:55:46)
Empirical absorption correction using spherical harmonics,
implemented in SCALE3 ABSPACK scaling algorithm.
;
_exptl_crystal_colour black
_exptl_crystal_density_diffrn 1.765
_exptl_crystal_density_method 'not measured'
_exptl_crystal_description block
_exptl_crystal_F_000 4124
_exptl_crystal_recrystallization_method
;
Slow evaporation of a MeOH/MeCN solution
;
_exptl_crystal_size_max 0.160
_exptl_crystal_size_mid 0.060
_exptl_crystal_size_min 0.040
_refine_diff_density_max 1.92
_refine_diff_density_min -1.50
_refine_ls_extinction_method None
_refine_ls_goodness_of_fit_ref 1.0007
_refine_ls_hydrogen_treatment none
_refine_ls_matrix_type full
_refine_ls_number_parameters 953
_refine_ls_number_reflns 15241
_refine_ls_number_restraints 667
_refine_ls_R_factor_all 0.0691
_refine_ls_R_factor_gt 0.0576
_refine_ls_shift/su_max 0.0033713
_refine_ls_shift/su_mean 1.0608300
_refine_ls_structure_factor_coef Fsqd
_refine_ls_weighting_details
;
Method, part 1, Chebychev polynomial, (Watkin, 1994, Prince, 1982)
[weight] = 1.0/[A~0~*T~0~(x)+A~1~*T~1~(x) ... +A~n-1~]*T~n-1~(x)]
where A~i~ are the Chebychev coefficients listed below and x= Fcalc/Fmax
Method = Robust Weighting (Prince, 1982)
W = [weight] * [1-(deltaF/6*sigmaF)^2^]^2^
A~i~ are:
505. 451. 141.
;
_refine_ls_weighting_scheme calc
_refine_ls_wR_factor_all 0.0637
_refine_ls_wR_factor_gt 0.0626
_refine_ls_wR_factor_ref 0.0637
_reflns_limit_h_max 15
_reflns_limit_h_min -15
_reflns_limit_k_max 31
_reflns_limit_k_min 0
_reflns_limit_l_max 29
_reflns_limit_l_min 0
_reflns_number_gt 12785
_reflns_number_total 15309
_reflns_threshold_expression I>2.0\s(I)
_oxford_diffrn_Wilson_B_factor 1.76
_oxford_diffrn_Wilson_scale 0.83
_oxford_refine_ls_r_factor_ref 0.0691
_oxford_refine_ls_scale 1.2480(15)
_oxford_reflns_number_all 15241
_oxford_reflns_threshold_expression_ref I>-10.0\s(I)
_oxford_structure_analysis_title 'eb1013 in P2(1)/c'
_cod_data_source_file c1dt10154d.txt
_cod_data_source_block eb1013
_cod_original_sg_symbol_H-M 'P 21/c '
_cod_original_formula_sum 'C67 H87 Mn6 N6 O27.50 Tb2'
_cod_database_code 7015847

loop_
_symmetry_equiv_pos_as_xyz
x,y,z
-x,-y,-z
x,-y+1/2,z+1/2
-x,y+1/2,-z+1/2

loop_
_atom_site_label
_atom_site_type_symbol
_atom_site_fract_x
_atom_site_fract_y
_atom_site_fract_z
_atom_site_U_iso_or_equiv
_atom_site_occupancy
_atom_site_adp_type
_atom_site_refinement_flags_posn
_atom_site_refinement_flags_adp
_atom_site_refinement_flags_occupancy
_atom_site_disorder_assembly
_atom_site_disorder_group
_oxford_atom_site_special_shape
_atom_site_attached_hydrogens
O1 O 0.6326(8) 0.4810(4) 0.6368(4) 0.057(3) 0.5000 Uiso . . . . . . .
C2 C 0.5814(8) 0.4219(4) 0.4989(5) 0.098(2) 1.0000 Uiso . U . . . . .
C1 C 0.5399(8) 0.4627(4) 0.5377(4) 0.101(2) 1.0000 Uiso . U . . . . .
Tb1 Tb 0.44166(3) 0.296889(14) 0.472004(14) 0.0173 1.0000 Uani . . . . . . .
Tb2 Tb 0.30112(3) 0.224756(14) 0.368695(14) 0.0169 1.0000 Uani . . . . . . .
Mn1 Mn 0.30182(7) 0.36845(3) 0.36440(4) 0.0190 1.0000 Uani . . . . . . .
Mn2 Mn 0.15607(7) 0.31367(3) 0.44519(4) 0.0205 1.0000 Uani . . . . . . .
Mn3 Mn 0.22630(6) 0.22355(4) 0.52079(3) 0.0202 1.0000 Uani . . . . . . .
Mn4 Mn 0.45718(7) 0.14889(3) 0.46856(4) 0.0184 1.0000 Uani . . . . . . .
Mn5 Mn 0.58483(6) 0.21252(3) 0.38834(3) 0.0193 1.0000 Uani . . . . . . .
Mn6 Mn 0.49687(7) 0.31029(3) 0.32348(4) 0.0187 1.0000 Uani . . . . . . .
O3 O 0.4596(2) 0.21348(14) 0.42758(14) 0.0206 1.0000 Uani . . . . . . .
O6 O 0.4753(3) 0.23490(14) 0.31646(15) 0.0256 1.0000 Uani . U . . . . .
O8 O 0.5939(3) 0.28587(15) 0.40530(14) 0.0263 1.0000 Uani . U . . . . .
O10 O 0.3876(3) 0.30812(13) 0.37434(14) 0.0199 1.0000 Uani . . . . . . .
O12 O 0.1735(3) 0.30394(15) 0.36648(14) 0.0236 1.0000 Uani . U . . . . .
O14 O 0.2941(3) 0.36699(14) 0.44576(15) 0.0237 1.0000 Uani . U . . . . .
O16 O 0.2628(3) 0.26193(14) 0.45644(15) 0.0227 1.0000 Uani . . . . . . .
O18 O 0.3891(3) 0.23053(15) 0.53969(14) 0.0242 1.0000 Uani . U . . . . .
O29 O 0.1770(3) 0.18762(16) 0.58262(16) 0.0357 1.0000 Uani . U . . . . .
O34 O 0.2969(3) 0.15102(15) 0.43924(15) 0.0242 1.0000 Uani . U . . . . .
O40 O 0.1937(3) 0.28691(17) 0.55948(15) 0.0392 1.0000 Uani . U . . . . .
O45 O 0.0453(3) 0.35967(18) 0.43285(17) 0.0390 1.0000 Uani . U . . . . .
O51 O 0.0533(3) 0.23966(17) 0.45572(18) 0.0409 1.0000 Uani . U . . . . .
O54 O 0.4493(3) 0.41296(14) 0.36362(16) 0.0299 1.0000 Uani . U . . . . .
O59 O 0.6027(3) 0.31021(16) 0.27338(16) 0.0328 1.0000 Uani . U . . . . .
O65 O 0.2149(3) 0.42722(16) 0.35775(16) 0.0345 1.0000 Uani . U . . . . .
O70 O 0.3747(3) 0.33116(15) 0.26088(14) 0.0272 1.0000 Uani . U . . . . .
O77 O 0.7155(3) 0.21015(16) 0.35688(15) 0.0312 1.0000 Uani . U . . . . .
O82 O 0.5054(3) 0.11018(16) 0.40573(16) 0.0308 1.0000 Uani . U . . . . .
O88 O 0.6445(3) 0.18320(16) 0.47774(16) 0.0335 1.0000 Uani . U . . . . .
O90 O 0.3086(3) 0.14870(15) 0.31679(16) 0.0259 1.0000 Uani . U . . . . .
O94 O 0.1289(3) 0.18892(15) 0.36732(15) 0.0286 1.0000 Uani . U . . . . .
O97 O 0.2576(3) 0.24910(15) 0.27237(15) 0.0260 1.0000 Uani . U . . . . .
O99 O 0.4261(3) 0.33994(16) 0.55621(16) 0.0314 1.0000 Uani . U . . . . .
O103 O 0.5959(3) 0.27521(16) 0.52838(14) 0.0288 1.0000 Uani . U . . . . .
O106 O 0.5243(3) 0.38112(18) 0.46360(18) 0.0425 1.0000 Uani . U . . . . .
N19 N 0.4434(4) 0.18434(18) 0.54242(18) 0.0235 1.0000 Uani . U . . . . .
O23 O 0.4625(3) 0.08676(15) 0.50964(16) 0.0317 1.0000 Uani . U . . . . .
N33 N 0.2262(4) 0.15424(19) 0.48086(18) 0.0254 1.0000 Uani . U . . . . .
N41 N 0.1361(4) 0.32154(19) 0.52742(19) 0.0292 1.0000 Uani . U . . . . .
N55 N 0.5283(4) 0.38672(18) 0.33782(19) 0.0269 1.0000 Uani . U . . . . .
N69 N 0.3049(4) 0.36696(18) 0.27952(19) 0.0248 1.0000 Uani . U . . . . .
N81 N 0.5722(4) 0.13534(19) 0.37242(19) 0.0279 1.0000 Uani . U . . . . .
C9 C 0.6969(4) 0.3091(2) 0.4168(2) 0.0323 1.0000 Uani . U . . . . .
C15 C 0.2834(5) 0.4148(2) 0.4754(3) 0.0347 1.0000 Uani . U . . . . .
C20 C 0.4803(4) 0.1702(2) 0.5916(2) 0.0228 1.0000 Uani . U . . . . .
C21 C 0.5366(4) 0.1201(2) 0.5972(2) 0.0241 1.0000 Uani . U . . . . .
C22 C 0.5216(4) 0.0800(2) 0.5573(2) 0.0257 1.0000 Uani . U . . . . .
C24 C 0.5716(5) 0.0321(2) 0.5668(2) 0.0332 1.0000 Uani . U . . . . .
C25 C 0.6342(5) 0.0238(3) 0.6149(3) 0.0418 1.0000 Uani . U . . . . .
C26 C 0.6524(6) 0.0637(3) 0.6530(3) 0.0433 1.0000 Uani . U . . . . .
C27 C 0.6019(5) 0.1106(2) 0.6451(3) 0.0339 1.0000 Uani . U . . . . .
C28 C 0.4684(5) 0.2047(2) 0.6411(2) 0.0345 1.0000 Uani . U . . . . .
C30 C 0.1000(5) 0.1516(3) 0.5772(3) 0.0357 1.0000 Uani . U . . . . .
C31 C 0.0980(5) 0.1130(2) 0.5353(3) 0.0340 1.0000 Uani . U . . . . .
C32 C 0.1796(5) 0.1113(2) 0.4935(2) 0.0316 1.0000 Uani . U . . . . .
C35 C 0.2085(5) 0.0614(2) 0.4650(3) 0.0367 1.0000 Uani . U . . . . .
C36 C 0.0189(5) 0.0758(3) 0.5358(3) 0.0464 1.0000 Uani . U . . . . .
C37 C -0.0604(6) 0.0765(3) 0.5727(3) 0.0562 1.0000 Uani . U . . . . .
C38 C -0.0561(6) 0.1141(3) 0.6140(3) 0.0534 1.0000 Uani . U . . . . .
C39 C 0.0235(5) 0.1513(3) 0.6159(3) 0.0430 1.0000 Uani . U . . . . .
C42 C 0.0738(5) 0.3519(3) 0.5543(3) 0.0416 1.0000 Uani . U . . . . .
C50 C 0.0738(7) 0.3470(3) 0.6170(3) 0.0764 1.0000 Uani . U . . . . .
C52 C -0.0581(5) 0.2430(3) 0.4631(4) 0.0790 1.0000 Uani . U . . . . .
C53 C 0.0856(4) 0.3098(2) 0.3268(2) 0.0313 1.0000 Uani . U . . . . .
C56 C 0.6103(5) 0.4140(3) 0.3254(3) 0.0331 1.0000 Uani . U . . . . .
C57 C 0.6986(5) 0.3888(3) 0.2986(2) 0.0313 1.0000 Uani . U . . . . .
C58 C 0.6887(5) 0.3390(2) 0.2730(2) 0.0322 1.0000 Uani . U . . . . .
C60 C 0.7737(5) 0.3193(3) 0.2451(2) 0.0392 1.0000 Uani . U . . . . .
C61 C 0.8666(5) 0.3436(3) 0.2440(3) 0.0471 1.0000 Uani . U . . . . .
C62 C 0.8792(5) 0.3930(3) 0.2699(3) 0.0479 1.0000 Uani . U . . . . .
C63 C 0.7956(5) 0.4145(3) 0.2960(3) 0.0404 1.0000 Uani . U . . . . .
C64 C 0.6144(6) 0.4703(3) 0.3405(3) 0.0539 1.0000 Uani . U . . . . .
C66 C 0.1630(5) 0.4480(2) 0.3133(3) 0.0284 1.0000 Uani . U . . . . .
C67 C 0.1809(4) 0.4356(2) 0.2573(2) 0.0287 1.0000 Uani . U . . . . .
C68 C 0.2632(4) 0.3980(2) 0.2427(2) 0.0280 1.0000 Uani . U . . . . .
C71 C 0.2990(5) 0.3952(3) 0.1836(2) 0.0394 1.0000 Uani . U . . . . .
C72 C 0.1210(5) 0.4608(3) 0.2142(3) 0.0403 1.0000 Uani . U . . . . .
C73 C 0.0433(6) 0.4964(3) 0.2259(3) 0.0494 1.0000 Uani . U . . . . .
C74 C 0.0275(5) 0.5086(3) 0.2807(3) 0.0447 1.0000 Uani . U . . . . .
C75 C 0.0847(5) 0.4846(2) 0.3238(3) 0.0392 1.0000 Uani . U . . . . .
C76 C 0.4893(4) 0.2107(2) 0.2631(2) 0.0266 1.0000 Uani . U . . . . .
C78 C 0.7451(5) 0.1800(3) 0.3147(2) 0.0329 1.0000 Uani . U . . . . .
C79 C 0.7008(5) 0.1302(3) 0.3033(3) 0.0386 1.0000 Uani . U . . . . .
C80 C 0.6229(5) 0.1065(3) 0.3381(3) 0.0371 1.0000 Uani . U . . . . .
C83 C 0.6042(6) 0.0493(3) 0.3361(3) 0.0568 1.0000 Uani . U . . . . .
C84 C 0.7365(6) 0.1028(3) 0.2570(3) 0.0510 1.0000 Uani . U . . . . .
C85 C 0.8171(6) 0.1225(3) 0.2262(3) 0.0574 1.0000 Uani . U . . . . .
C86 C 0.8629(6) 0.1690(3) 0.2390(3) 0.0508 1.0000 Uani . U . . . . .
C87 C 0.8293(5) 0.1979(3) 0.2842(3) 0.0450 1.0000 Uani . U . . . . .
C89 C 0.7324(5) 0.1483(3) 0.4941(3) 0.0579 1.0000 Uani . U . . . . .
C91 C 0.2462(5) 0.1115(2) 0.3036(2) 0.0303 1.0000 Uani . U . . . . .
C92 C 0.1434(5) 0.1084(3) 0.3203(3) 0.0401 1.0000 Uani . U . . . . .
C93 C 0.0931(5) 0.1442(3) 0.3539(3) 0.0346 1.0000 Uani . U . . . . .
C95 C -0.0120(5) 0.1294(3) 0.3762(3) 0.0428 1.0000 Uani . U . . . . .
C96 C 0.2881(6) 0.0693(2) 0.2672(3) 0.0457 1.0000 Uani . U . . . . .
C98 C 0.2051(5) 0.2268(3) 0.2250(2) 0.0375 1.0000 Uani . U . . . . .
C100 C 0.4862(5) 0.3481(2) 0.6007(2) 0.0356 1.0000 Uani . U . . . . .
C101 C 0.5863(5) 0.3272(3) 0.6084(3) 0.0416 1.0000 Uani . U . . . . .
C102 C 0.6354(4) 0.2929(3) 0.5747(2) 0.0336 1.0000 Uani . U . . . . .
C104 C 0.7414(5) 0.2708(3) 0.5926(3) 0.0565 1.0000 Uani . U . . . . .
C105 C 0.4382(6) 0.3806(3) 0.6448(3) 0.0496 1.0000 Uani . U . . . . .
C491 C -0.0440(10) 0.4302(5) 0.5543(7) 0.0417(15) 0.5000 Uiso . U . . 1 . .
C481 C -0.1060(10) 0.4672(5) 0.5288(6) 0.0423(16) 0.5000 Uiso . U . . 1 . .
C471 C -0.1173(10) 0.4693(5) 0.4689(6) 0.0416(16) 0.5000 Uiso . U . . 1 . .
C461 C -0.0640(11) 0.4323(6) 0.4388(7) 0.0400(15) 0.5000 Uiso . U . . 1 . .
C44 C -0.0069(5) 0.3902(3) 0.4650(3) 0.0408(11) 1.0000 Uiso . U . . . . .
C43 C 0.0043(5) 0.3889(3) 0.5248(3) 0.0421(11) 1.0000 Uiso . U . . . . .
C490 C -0.0747(12) 0.4136(6) 0.5569(7) 0.053(2) 0.5000 Uiso . U . . 2 . .
C480 C -0.1535(12) 0.4453(5) 0.5291(7) 0.054(2) 0.5000 Uiso . U . . 2 . .
C470 C -0.1573(12) 0.4486(5) 0.4724(7) 0.053(2) 0.5000 Uiso . U . . 2 . .
C460 C -0.0881(13) 0.4188(6) 0.4410(8) 0.052(2) 0.5000 Uiso . U . . 2 . .
H21 H 0.6294 0.4023 0.5223 0.1184 1.0000 Uiso R . . . . . .
H22 H 0.6192 0.4414 0.4728 0.1184 1.0000 Uiso R . . . . . .
H11 H 0.5520 0.4518 0.5755 0.1210 1.0000 Uiso R . . . . . .
H12 H 0.5747 0.4949 0.5321 0.1210 1.0000 Uiso R . . . . . .
H13 H 0.4664 0.4669 0.5297 0.1210 1.0000 Uiso R . . . . . .
H241 H 0.5624 0.0050 0.5399 0.0399 1.0000 Uiso R . . . . . .
H251 H 0.6650 -0.0096 0.6218 0.0501 1.0000 Uiso R . . . . . .
H261 H 0.6998 0.0587 0.6846 0.0521 1.0000 Uiso R . . . . . .
H271 H 0.6113 0.1372 0.6726 0.0406 1.0000 Uiso R . . . . . .
H281 H 0.4999 0.1886 0.6736 0.0415 1.0000 Uiso R . . . . . .
H282 H 0.5021 0.2372 0.6349 0.0415 1.0000 Uiso R . . . . . .
H283 H 0.3957 0.2105 0.6462 0.0415 1.0000 Uiso R . . . . . .
H351 H 0.1676 0.0335 0.4787 0.0442 1.0000 Uiso R . . . . . .
H352 H 0.2811 0.0543 0.4727 0.0442 1.0000 Uiso R . . . . . .
H353 H 0.1949 0.0648 0.4257 0.0442 1.0000 Uiso R . . . . . .
H361 H 0.0196 0.0484 0.5091 0.0558 1.0000 Uiso R . . . . . .
H371 H -0.1163 0.0519 0.5698 0.0670 1.0000 Uiso R . . . . . .
H381 H -0.1079 0.1146 0.6413 0.0638 1.0000 Uiso R . . . . . .
H391 H 0.0251 0.1770 0.6445 0.0516 1.0000 Uiso R . . . . . .
H501 H 0.0251 0.3712 0.6311 0.0917 1.0000 Uiso R . . . . . .
H502 H 0.1423 0.3541 0.6328 0.0917 1.0000 Uiso R . . . . . .
H503 H 0.0539 0.3125 0.6267 0.0917 1.0000 Uiso R . . . . . .
H601 H 0.7654 0.2869 0.2260 0.0470 1.0000 Uiso R . . . . . .
H611 H 0.9235 0.3280 0.2259 0.0564 1.0000 Uiso R . . . . . .
H621 H 0.9445 0.4110 0.2694 0.0574 1.0000 Uiso R . . . . . .
H631 H 0.8037 0.4480 0.3127 0.0484 1.0000 Uiso R . . . . . .
H641 H 0.6784 0.4850 0.3289 0.0649 1.0000 Uiso R . . . . . .
H642 H 0.6108 0.4740 0.3799 0.0649 1.0000 Uiso R . . . . . .
H643 H 0.5565 0.4879 0.3222 0.0649 1.0000 Uiso R . . . . . .
H711 H 0.2616 0.4202 0.1610 0.0473 1.0000 Uiso R . . . . . .
H712 H 0.3724 0.4023 0.1836 0.0473 1.0000 Uiso R . . . . . .
H713 H 0.2858 0.3612 0.1689 0.0473 1.0000 Uiso R . . . . . .
H721 H 0.1340 0.4530 0.1763 0.0483 1.0000 Uiso R . . . . . .
H731 H 0.0018 0.5122 0.1963 0.0592 1.0000 Uiso R . . . . . .
H741 H -0.0239 0.5340 0.2890 0.0537 1.0000 Uiso R . . . . . .
H751 H 0.0707 0.4930 0.3615 0.0471 1.0000 Uiso R . . . . . .
H831 H 0.6470 0.0340 0.3090 0.0684 1.0000 Uiso R . . . . . .
H832 H 0.6216 0.0346 0.3719 0.0684 1.0000 Uiso R . . . . . .
H833 H 0.5322 0.0428 0.3260 0.0684 1.0000 Uiso R . . . . . .
H841 H 0.7052 0.0703 0.2467 0.0613 1.0000 Uiso R . . . . . .
H851 H 0.8406 0.1029 0.1954 0.0690 1.0000 Uiso R . . . . . .
H861 H 0.9178 0.1819 0.2173 0.0607 1.0000 Uiso R . . . . . .
H871 H 0.8635 0.2298 0.2945 0.0539 1.0000 Uiso R . . . . . .
H921 H 0.1034 0.0789 0.3079 0.0482 1.0000 Uiso R . . . . . .
H951 H -0.0310 0.0953 0.3636 0.0515 1.0000 Uiso R . . . . . .
H952 H -0.0070 0.1299 0.4160 0.0515 1.0000 Uiso R . . . . . .
H953 H -0.0640 0.1536 0.3630 0.0515 1.0000 Uiso R . . . . . .
H961 H 0.2353 0.0436 0.2600 0.0549 1.0000 Uiso R . . . . . .
H962 H 0.3480 0.0536 0.2857 0.0549 1.0000 Uiso R . . . . . .
H963 H 0.3077 0.0841 0.2327 0.0549 1.0000 Uiso R . . . . . .
H1011 H 0.6258 0.3382 0.6412 0.0501 1.0000 Uiso R . . . . . .
H1041 H 0.7648 0.2861 0.6274 0.0677 1.0000 Uiso R . . . . . .
H1042 H 0.7903 0.2786 0.5650 0.0677 1.0000 Uiso R . . . . . .
H1043 H 0.7362 0.2341 0.5969 0.0677 1.0000 Uiso R . . . . . .
H1051 H 0.4874 0.3847 0.6758 0.0595 1.0000 Uiso R . . . . . .
H1052 H 0.4202 0.4140 0.6297 0.0595 1.0000 Uiso R . . . . . .
H1053 H 0.3766 0.3639 0.6568 0.0595 1.0000 Uiso R . . . . . .
H4911 H -0.0325 0.4317 0.5939 0.0501 0.5000 Uiso R . . . 1 . .
H4811 H -0.1413 0.4920 0.5508 0.0510 0.5000 Uiso R . . . 1 . .
H4711 H -0.1600 0.4951 0.4504 0.0501 0.5000 Uiso R . . . 1 . .
H4611 H -0.0658 0.4351 0.3991 0.0483 0.5000 Uiso R . . . 1 . .
H4901 H -0.0744 0.4087 0.5964 0.0637 0.5000 Uiso R . . . 2 . .
H4801 H -0.2021 0.4642 0.5502 0.0650 0.5000 Uiso R . . . 2 . .
H4701 H -0.2075 0.4708 0.4538 0.0636 0.5000 Uiso R . . . 2 . .
H4601 H -0.0983 0.4186 0.4013 0.0616 0.5000 Uiso R . . . 2 . .
H90 H 0.7268 0.2957 0.4511 0.0379 1.0000 Uiso R . . . . . .
H91 H 0.6900 0.3460 0.4196 0.0379 1.0000 Uiso R . . . . . .
H92 H 0.7413 0.3009 0.3872 0.0379 1.0000 Uiso R . . . . . .
H150 H 0.2808 0.4078 0.5144 0.0417 1.0000 Uiso R . . . . . .
H151 H 0.3420 0.4367 0.4691 0.0417 1.0000 Uiso R . . . . . .
H152 H 0.2203 0.4318 0.4625 0.0417 1.0000 Uiso R . . . . . .
H520 H -0.0947 0.2490 0.4281 0.0962 1.0000 Uiso R . . . . . .
H521 H -0.0709 0.2711 0.4879 0.0962 1.0000 Uiso R . . . . . .
H522 H -0.0821 0.2113 0.4788 0.0962 1.0000 Uiso R . . . . . .
H530 H 0.0380 0.2817 0.3309 0.0373 1.0000 Uiso R . . . . . .
H531 H 0.0509 0.3419 0.3335 0.0373 1.0000 Uiso R . . . . . .
H532 H 0.1098 0.3097 0.2898 0.0373 1.0000 Uiso R . . . . . .
H760 H 0.5573 0.2188 0.2509 0.0320 1.0000 Uiso R . . . . . .
H761 H 0.4824 0.1739 0.2667 0.0320 1.0000 Uiso R . . . . . .
H762 H 0.4373 0.2234 0.2365 0.0320 1.0000 Uiso R . . . . . .
H890 H 0.7966 0.1673 0.4959 0.0686 1.0000 Uiso R . . . . . .
H891 H 0.7213 0.1334 0.5298 0.0686 1.0000 Uiso R . . . . . .
H892 H 0.7358 0.1214 0.4670 0.0686 1.0000 Uiso R . . . . . .
H980 H 0.2059 0.2505 0.1945 0.0448 1.0000 Uiso R . . . . . .
H981 H 0.1343 0.2194 0.2333 0.0448 1.0000 Uiso R . . . . . .
H982 H 0.2395 0.1954 0.2155 0.0448 1.0000 Uiso R . . . . . .
H970 H 0.2960 0.2759 0.2686 0.0312 1.0000 Uiso R . . . . . .
H1060 H 0.5003 0.3913 0.4316 0.0514 1.0000 Uiso R . . . . . .
H10 H 0.6087 0.5120 0.6367 0.0687 0.5000 Uiso R . . . . . .
H1 H 0.6174 0.4701 0.6690 0.0687 0.5000 Uiso R . . . . . .
H880 H 0.6291 0.2124 0.4939 0.0397 1.0000 Uiso . . . . . . .
H510 H 0.0775 0.2233 0.4273 0.0480 1.0000 Uiso . . . . . . .

loop_
_atom_site_aniso_label
_atom_site_aniso_U_11
_atom_site_aniso_U_22
_atom_site_aniso_U_33
_atom_site_aniso_U_23
_atom_site_aniso_U_13
_atom_site_aniso_U_12
Tb1 0.01735(17) 0.01861(18) 0.01622(17) -0.00113(15) 0.00315(13) 0.00172(15)
Tb2 0.01329(16) 0.02045(18) 0.01716(17) -0.00175(15) 0.00326(13) 0.00178(15)
Mn1 0.0180(5) 0.0210(5) 0.0181(5) 0.0001(4) 0.0032(4) 0.0057(4)
Mn2 0.0169(4) 0.0254(5) 0.0196(4) -0.0001(4) 0.0061(4) 0.0071(4)
Mn3 0.0190(4) 0.0224(4) 0.0199(4) 0.0014(4) 0.0079(3) 0.0032(4)
Mn4 0.0194(5) 0.0211(5) 0.0149(4) -0.0010(4) 0.0028(4) 0.0043(4)
Mn5 0.0130(4) 0.0269(6) 0.0184(4) -0.0005(4) 0.0047(3) 0.0044(4)
Mn6 0.0159(4) 0.0227(5) 0.0180(4) 0.0008(4) 0.0055(3) 0.0010(4)
O3 0.0118(16) 0.023(2) 0.0272(19) 0.0001(16) 0.0025(14) 0.0113(15)
O6 0.030(2) 0.025(2) 0.0211(18) 0.0002(16) -0.0006(16) 0.0050(17)
O8 0.0175(17) 0.034(3) 0.0270(19) 0.0033(17) -0.0001(15) 0.0006(16)
O10 0.0141(17) 0.020(2) 0.0257(19) -0.0029(15) 0.0009(15) 0.0014(15)
O12 0.0183(17) 0.031(2) 0.0214(18) 0.0008(17) 0.0040(14) 0.0021(17)
O14 0.025(2) 0.025(2) 0.021(2) -0.0020(16) 0.0060(17) 0.0046(16)
O16 0.0218(19) 0.027(2) 0.0197(19) 0.0027(16) 0.0045(16) 0.0081(16)
O18 0.0228(19) 0.025(2) 0.0244(19) 0.0017(17) 0.0031(15) 0.0031(15)
O29 0.046(2) 0.040(3) 0.023(2) 0.0047(18) 0.0106(18) -0.0080(18)
O34 0.0162(18) 0.036(2) 0.0206(19) 0.0019(17) 0.0001(14) 0.0070(16)
O40 0.047(3) 0.043(3) 0.028(2) 0.0046(18) 0.0057(18) 0.024(2)
O45 0.031(2) 0.054(3) 0.032(2) 0.0082(19) -0.0006(18) 0.018(2)
O51 0.023(2) 0.052(3) 0.049(3) -0.009(2) 0.017(2) -0.003(2)
O54 0.032(2) 0.023(2) 0.034(2) 0.0007(17) 0.0045(17) -0.0024(17)
O59 0.0247(19) 0.038(2) 0.037(2) -0.0002(19) 0.0164(18) 0.0026(16)
O65 0.045(3) 0.033(2) 0.025(2) 0.0012(18) 0.0008(18) 0.0118(19)
O70 0.031(2) 0.032(2) 0.0180(19) -0.0013(16) 0.0037(16) 0.0095(16)
O77 0.0168(18) 0.047(3) 0.030(2) -0.0046(17) 0.0020(15) 0.0045(18)
O82 0.037(2) 0.034(2) 0.023(2) -0.0066(17) 0.0112(17) -0.0002(18)
O88 0.035(2) 0.038(2) 0.028(2) 0.0000(19) 0.0037(18) 0.0118(18)
O90 0.028(2) 0.021(2) 0.028(2) -0.0058(17) 0.0028(17) 0.0009(15)
O94 0.0212(19) 0.034(2) 0.030(2) -0.0036(17) 0.0001(16) -0.0062(16)
O97 0.026(2) 0.030(2) 0.0217(19) 0.0008(16) -0.0031(16) 0.0042(17)
O99 0.041(2) 0.029(2) 0.025(2) -0.0032(17) 0.0048(16) -0.0016(19)
O103 0.0244(19) 0.042(2) 0.0205(17) -0.0042(18) 0.0039(14) 0.0047(19)
O106 0.040(3) 0.050(3) 0.039(3) 0.0249(18) 0.018(2) 0.014(2)
N19 0.025(2) 0.022(2) 0.023(2) 0.0012(18) 0.0017(18) 0.0025(17)
O23 0.041(2) 0.026(2) 0.027(2) -0.0017(17) -0.0032(17) 0.0005(18)
N33 0.024(2) 0.034(2) 0.018(2) 0.000(2) 0.0030(17) -0.0018(19)
N41 0.035(3) 0.033(3) 0.020(2) 0.0047(18) 0.0055(19) 0.0079(19)
N55 0.026(2) 0.029(3) 0.025(3) 0.004(2) -0.0028(18) 0.0002(17)
N69 0.025(2) 0.030(3) 0.020(2) 0.0026(18) 0.0080(18) 0.0048(17)
N81 0.028(3) 0.033(3) 0.023(2) 0.0012(19) 0.0039(18) 0.005(2)
C9 0.016(2) 0.047(4) 0.034(3) 0.002(3) 0.005(2) -0.003(2)
C15 0.045(4) 0.026(3) 0.033(3) -0.004(2) 0.007(3) 0.004(3)
C20 0.027(3) 0.024(2) 0.018(2) -0.0004(18) 0.006(2) -0.004(2)
C21 0.029(3) 0.026(2) 0.017(2) 0.0020(17) 0.0035(19) 0.000(2)
C22 0.031(3) 0.025(2) 0.022(2) 0.0011(18) 0.0054(19) -0.002(2)
C24 0.045(4) 0.028(3) 0.027(3) -0.001(2) 0.005(2) 0.008(2)
C25 0.055(4) 0.038(3) 0.033(3) -0.002(2) -0.001(3) 0.018(3)
C26 0.055(4) 0.043(3) 0.031(3) -0.004(2) -0.009(3) 0.021(3)
C27 0.044(4) 0.032(3) 0.025(3) -0.002(2) -0.006(2) 0.007(3)
C28 0.052(4) 0.028(3) 0.024(3) -0.005(2) 0.006(3) 0.005(3)
C30 0.037(3) 0.039(3) 0.031(3) 0.005(2) 0.005(2) -0.004(2)
C31 0.033(3) 0.034(3) 0.035(3) 0.006(2) 0.005(2) -0.002(2)
C32 0.032(3) 0.033(3) 0.030(3) 0.005(2) 0.002(2) -0.001(2)
C35 0.033(3) 0.036(3) 0.042(4) -0.001(3) 0.009(3) -0.005(3)
C36 0.049(4) 0.051(4) 0.040(4) -0.005(3) 0.014(3) -0.017(3)
C37 0.046(4) 0.076(5) 0.048(4) -0.009(3) 0.015(3) -0.032(4)
C38 0.052(4) 0.071(5) 0.039(4) -0.003(3) 0.016(3) -0.020(3)
C39 0.042(4) 0.056(4) 0.032(3) 0.000(3) 0.008(3) -0.009(3)
C42 0.048(4) 0.048(4) 0.030(2) 0.001(3) 0.014(3) 0.016(3)
C50 0.119(8) 0.081(6) 0.031(3) 0.005(4) 0.023(4) 0.066(6)
C52 0.026(3) 0.091(7) 0.123(8) -0.042(6) 0.033(4) -0.021(4)
C53 0.017(3) 0.047(4) 0.030(3) 0.000(3) 0.0015(19) 0.011(3)
C56 0.034(3) 0.036(3) 0.029(3) 0.004(2) 0.000(2) -0.008(2)
C57 0.027(2) 0.044(3) 0.022(3) 0.011(2) -0.003(2) -0.006(2)
C58 0.028(2) 0.041(3) 0.029(3) 0.011(2) 0.007(2) 0.000(2)
C60 0.031(3) 0.060(4) 0.028(3) 0.011(3) 0.011(3) 0.003(2)
C61 0.027(3) 0.081(4) 0.034(4) 0.013(3) 0.007(3) 0.002(3)
C62 0.026(3) 0.071(4) 0.047(4) 0.023(3) 0.002(3) -0.009(3)
C63 0.032(3) 0.050(4) 0.039(4) 0.017(3) -0.002(3) -0.011(2)
C64 0.051(5) 0.042(3) 0.072(5) -0.010(4) 0.022(4) -0.021(3)
C66 0.027(3) 0.023(3) 0.035(2) 0.001(2) -0.003(2) 0.004(2)
C67 0.022(3) 0.031(3) 0.032(2) 0.005(2) 0.001(2) -0.0011(19)
C68 0.027(3) 0.029(3) 0.028(2) 0.007(2) 0.004(2) 0.0004(19)
C71 0.048(4) 0.045(4) 0.026(3) 0.008(3) 0.005(3) 0.011(3)
C72 0.040(4) 0.046(4) 0.034(3) 0.011(3) 0.002(3) 0.009(3)
C73 0.050(4) 0.052(4) 0.046(3) 0.012(3) -0.001(3) 0.019(3)
C74 0.047(4) 0.035(4) 0.052(3) 0.005(3) 0.003(3) 0.019(3)
C75 0.042(4) 0.034(4) 0.042(3) -0.006(3) 0.000(3) 0.014(2)
C76 0.032(3) 0.029(3) 0.018(2) 0.001(2) 0.002(2) 0.000(3)
C78 0.023(3) 0.047(3) 0.029(3) 0.002(2) 0.004(2) 0.016(2)
C79 0.037(3) 0.042(3) 0.038(3) -0.001(2) 0.014(2) 0.017(2)
C80 0.037(3) 0.039(3) 0.037(3) -0.003(3) 0.010(2) 0.012(2)
C83 0.068(5) 0.042(3) 0.063(5) -0.012(4) 0.023(4) 0.004(3)
C84 0.056(4) 0.047(4) 0.053(4) -0.009(3) 0.026(3) 0.016(3)
C85 0.071(5) 0.061(4) 0.043(4) 0.000(3) 0.035(4) 0.020(3)
C86 0.045(4) 0.066(4) 0.044(4) 0.011(3) 0.024(3) 0.019(3)
C87 0.038(3) 0.057(4) 0.042(3) 0.008(3) 0.016(3) 0.014(3)
C89 0.025(4) 0.069(5) 0.080(6) 0.012(4) 0.003(4) 0.016(3)
C91 0.037(3) 0.025(3) 0.030(3) 0.000(2) 0.002(2) -0.005(2)
C92 0.037(3) 0.037(4) 0.046(4) -0.012(3) 0.004(3) -0.017(3)
C93 0.026(3) 0.036(3) 0.042(4) -0.002(3) 0.001(2) -0.008(2)
C95 0.029(3) 0.053(4) 0.047(4) -0.003(3) 0.003(3) -0.016(3)
C96 0.066(5) 0.031(3) 0.041(4) -0.011(3) 0.012(3) -0.008(3)
C98 0.040(4) 0.037(4) 0.035(3) -0.013(3) -0.003(3) -0.001(3)
C100 0.051(3) 0.033(4) 0.023(3) -0.001(2) 0.004(2) -0.002(3)
C101 0.048(3) 0.045(4) 0.031(3) -0.012(3) -0.001(3) -0.004(3)
C102 0.036(3) 0.045(4) 0.019(2) 0.000(2) -0.0026(19) 0.002(2)
C104 0.034(3) 0.087(6) 0.047(4) -0.014(4) -0.010(3) 0.009(3)
C105 0.076(5) 0.039(4) 0.034(3) -0.011(3) 0.004(3) 0.008(3)

loop_
_atom_type_symbol
_atom_type_scat_dispersion_real
_atom_type_scat_dispersion_imag
_atom_type_scat_Cromer_Mann_a1
_atom_type_scat_Cromer_Mann_b1
_atom_type_scat_Cromer_Mann_a2
_atom_type_scat_Cromer_Mann_b2
_atom_type_scat_Cromer_Mann_a3
_atom_type_scat_Cromer_Mann_b3
_atom_type_scat_Cromer_Mann_a4
_atom_type_scat_Cromer_Mann_b4
_atom_type_scat_Cromer_Mann_c
_atom_type_scat_source
C 0.0181 0.0091 2.3100 20.8439 1.0200 10.2075 1.5886 0.5687 0.8650 51.6512 0.2156 'International Tables Vol C 4.2.6.8 and 6.1.1.4'
H 0.0000 0.0000 0.4930 10.5109 0.3229 26.1257 0.1402 3.1424 0.0408 57.7998 0.0030 'International Tables Vol C 4.2.6.8 and 6.1.1.4'
N 0.0311 0.0180 12.2126 0.0057 3.1322 9.8933 2.0125 28.9975 1.1663 0.5826 -11.5290 'International Tables Vol C 4.2.6.8 and 6.1.1.4'
O 0.0492 0.0322 3.0485 13.2771 2.2868 5.7011 1.5463 0.3239 0.8670 32.9089 0.2508 'International Tables Vol C 4.2.6.8 and 6.1.1.4'
Cl 0.3639 0.7018 11.4604 0.0104 7.1964 1.1662 6.2556 18.5194 1.6455 47.7784 -9.5574 'International Tables Vol C 4.2.6.8 and 6.1.1.4'
Mn -0.5299 2.8052 11.2819 5.3409 7.3573 0.3432 3.0193 17.8674 2.2441 83.7543 1.0896 'International Tables Vol C 4.2.6.8 and 6.1.1.4'
Tb -9.1472 9.1891 25.8976 2.2426 18.2185 0.1961 14.3167 12.6648 2.9535 115.3620 3.5822 'International Tables Vol C 4.2.6.8 and 6.1.1.4'

loop_
_geom_angle_atom_site_label_1
_geom_angle_site_symmetry_1
_geom_angle_atom_site_label_2
_geom_angle_site_symmetry_2
_geom_angle_atom_site_label_3
_geom_angle_site_symmetry_3
_geom_angle
_geom_angle_publ_flag
H10 . O1 . H1 . 102.3 no
C1 . C2 . O106 . 130.6(9) yes
C1 . C2 . H21 . 103.9 no
O106 . C2 . H21 . 103.8 no
C1 . C2 . H22 . 104.1 no
O106 . C2 . H22 . 104.0 no
H21 . C2 . H22 . 109.5 no
C2 . C1 . H11 . 109.7 no
C2 . C1 . H12 . 109.6 no
H11 . C1 . H12 . 109.5 no
C2 . C1 . H13 . 109.1 no
H11 . C1 . H13 . 109.5 no
H12 . C1 . H13 . 109.5 no
Tb2 . Tb1 . Mn1 . 62.892(17) yes
Tb2 . Tb1 . Mn3 . 65.114(16) yes
Mn1 . Tb1 . Mn3 . 98.26(2) yes
Tb2 . Tb1 . Mn5 . 62.300(16) yes
Mn1 . Tb1 . Mn5 . 99.23(2) yes
Mn3 . Tb1 . Mn5 . 106.91(2) yes
Tb2 . Tb1 . O3 . 43.56(8) yes
Mn1 . Tb1 . O3 . 101.21(8) yes
Mn3 . Tb1 . O3 . 76.57(8) yes
Mn5 . Tb1 . O3 . 30.46(8) yes
Tb2 . Tb1 . O8 . 83.07(8) yes
Mn1 . Tb1 . O8 . 88.48(8) yes
Mn3 . Tb1 . O8 . 139.11(9) yes
Mn5 . Tb1 . O8 . 32.46(9) yes
O3 . Tb1 . O8 . 62.57(11) yes
Tb2 . Tb1 . O10 . 43.28(8) yes
Mn1 . Tb1 . O10 . 29.99(8) yes
Mn3 . Tb1 . O10 . 101.13(8) yes
Mn5 . Tb1 . O10 . 69.77(8) yes
O3 . Tb1 . O10 . 73.03(11) yes
Tb2 . Tb1 . O14 . 82.02(8) yes
Mn1 . Tb1 . O14 . 32.66(8) yes
Mn3 . Tb1 . O14 . 83.56(8) yes
Mn5 . Tb1 . O14 . 131.58(8) yes
O3 . Tb1 . O14 . 125.51(11) yes
Tb2 . Tb1 . O16 . 42.69(8) yes
Mn1 . Tb1 . O16 . 69.73(8) yes
Mn3 . Tb1 . O16 . 30.25(8) yes
Mn5 . Tb1 . O16 . 101.11(8) yes
O3 . Tb1 . O16 . 73.56(11) yes
Tb2 . Tb1 . O18 . 87.27(8) yes
Mn1 . Tb1 . O18 . 133.43(8) yes
Mn3 . Tb1 . O18 . 35.17(8) yes
Mn5 . Tb1 . O18 . 96.60(8) yes
O3 . Tb1 . O18 . 73.21(12) yes
Tb2 . Tb1 . O99 . 143.35(11) yes
Mn1 . Tb1 . O99 . 108.72(10) yes
Mn3 . Tb1 . O99 . 82.28(10) yes
Mn5 . Tb1 . O99 . 149.10(11) yes
O3 . Tb1 . O99 . 145.42(13) yes
Tb2 . Tb1 . O103 . 130.55(10) yes
Mn1 . Tb1 . O103 . 153.26(9) yes
Mn3 . Tb1 . O103 . 108.42(9) yes
Mn5 . Tb1 . O103 . 75.10(9) yes
O3 . Tb1 . O103 . 87.03(12) yes
Tb2 . Tb1 . O106 . 128.50(11) yes
Mn1 . Tb1 . O106 . 71.52(11) yes
Mn3 . Tb1 . O106 . 147.51(10) yes
Mn5 . Tb1 . O106 . 105.18(10) yes
O3 . Tb1 . O106 . 134.99(12) yes
O8 . Tb1 . O10 . 66.60(11) yes
O8 . Tb1 . O14 . 118.16(11) yes
O10 . Tb1 . O14 . 61.81(11) yes
O8 . Tb1 . O16 . 125.75(11) yes
O10 . Tb1 . O16 . 71.43(11) yes
O14 . Tb1 . O16 . 64.65(11) yes
O8 . Tb1 . O18 . 124.51(12) yes
O10 . Tb1 . O18 . 130.02(12) yes
O14 . Tb1 . O18 . 114.23(11) yes
O16 . Tb1 . O18 . 64.33(11) yes
O8 . Tb1 . O99 . 133.51(13) yes
O10 . Tb1 . O99 . 138.67(13) yes
O14 . Tb1 . O99 . 77.96(13) yes
O16 . Tb1 . O99 . 100.72(13) yes
O18 . Tb1 . O99 . 73.73(13) yes
O8 . Tb1 . O103 . 72.69(11) yes
O10 . Tb1 . O103 . 139.24(11) yes
O14 . Tb1 . O103 . 147.43(13) yes
O16 . Tb1 . O103 . 136.78(13) yes
O18 . Tb1 . O103 . 73.27(12) yes
O8 . Tb1 . O106 . 72.73(13) yes
O10 . Tb1 . O106 . 85.23(14) yes
O14 . Tb1 . O106 . 71.37(13) yes
O16 . Tb1 . O106 . 135.87(13) yes
O18 . Tb1 . O106 . 143.72(14) yes
O99 . Tb1 . O103 . 74.01(14) yes
O99 . Tb1 . O106 . 72.70(14) yes
O103 . Tb1 . O106 . 84.60(15) yes
Tb1 . Tb2 . Mn2 . 63.419(17) yes
Tb1 . Tb2 . Mn4 . 64.713(16) yes
Mn2 . Tb2 . Mn4 . 107.04(2) yes
Tb1 . Tb2 . Mn6 . 62.930(16) yes
Mn2 . Tb2 . Mn6 . 98.90(2) yes
Mn4 . Tb2 . Mn6 . 99.48(2) yes
Tb1 . Tb2 . O3 . 43.25(8) yes
Mn2 . Tb2 . O3 . 102.71(8) yes
Mn4 . Tb2 . O3 . 29.89(8) yes
Mn6 . Tb2 . O3 . 70.82(8) yes
Tb1 . Tb2 . O6 . 82.48(8) yes
Mn2 . Tb2 . O6 . 131.83(8) yes
Mn4 . Tb2 . O6 . 85.28(8) yes
Mn6 . Tb2 . O6 . 33.10(8) yes
O3 . Tb2 . O6 . 65.60(11) yes
Tb1 . Tb2 . O10 . 43.56(8) yes
Mn2 . Tb2 . O10 . 69.19(8) yes
Mn4 . Tb2 . O10 . 101.99(8) yes
Mn6 . Tb2 . O10 . 30.33(8) yes
O3 . Tb2 . O10 . 73.00(12) yes
Tb1 . Tb2 . O12 . 84.15(8) yes
Mn2 . Tb2 . O12 . 32.60(7) yes
Mn4 . Tb2 . O12 . 139.39(8) yes
Mn6 . Tb2 . O12 . 87.64(8) yes
O3 . Tb2 . O12 . 127.40(11) yes
Tb1 . Tb2 . O16 . 44.49(9) yes
Mn2 . Tb2 . O16 . 30.88(9) yes
Mn4 . Tb2 . O16 . 76.27(9) yes
Mn6 . Tb2 . O16 . 101.61(9) yes
O3 . Tb2 . O16 . 74.76(12) yes
Tb1 . Tb2 . O34 . 87.26(8) yes
Mn2 . Tb2 . O34 . 96.21(8) yes
Mn4 . Tb2 . O34 . 35.45(8) yes
Mn6 . Tb2 . O34 . 134.92(8) yes
O3 . Tb2 . O34 . 64.47(11) yes
Tb1 . Tb2 . O90 . 142.08(10) yes
Mn2 . Tb2 . O90 . 149.77(9) yes
Mn4 . Tb2 . O90 . 82.17(10) yes
Mn6 . Tb2 . O90 . 108.05(9) yes
O3 . Tb2 . O90 . 98.94(12) yes
Tb1 . Tb2 . O94 . 130.66(9) yes
Mn2 . Tb2 . O94 . 75.43(9) yes
Mn4 . Tb2 . O94 . 106.13(9) yes
Mn6 . Tb2 . O94 . 154.34(9) yes
O3 . Tb2 . O94 . 134.73(12) yes
Tb1 . Tb2 . O97 . 128.16(9) yes
Mn2 . Tb2 . O97 . 103.15(9) yes
Mn4 . Tb2 . O97 . 149.50(9) yes
Mn6 . Tb2 . O97 . 71.29(9) yes
O3 . Tb2 . O97 . 136.68(12) yes
O6 . Tb2 . O10 . 62.69(11) yes
O6 . Tb2 . O12 . 117.22(11) yes
O10 . Tb2 . O12 . 65.84(11) yes
O6 . Tb2 . O16 . 126.83(12) yes
O10 . Tb2 . O16 . 73.04(12) yes
O12 . Tb2 . O16 . 63.16(11) yes
O6 . Tb2 . O34 . 116.07(11) yes
O10 . Tb2 . O34 . 130.58(12) yes
O12 . Tb2 . O34 . 124.15(11) yes
O16 . Tb2 . O34 . 72.53(12) yes
O6 . Tb2 . O90 . 76.62(12) yes
O10 . Tb2 . O90 . 138.35(12) yes
O12 . Tb2 . O90 . 133.60(12) yes
O16 . Tb2 . O90 . 145.72(13) yes
O34 . Tb2 . O90 . 74.42(12) yes
O6 . Tb2 . O94 . 146.82(12) yes
O10 . Tb2 . O94 . 139.81(12) yes
O12 . Tb2 . O94 . 74.13(12) yes
O16 . Tb2 . O94 . 86.34(12) yes
O34 . Tb2 . O94 . 70.72(12) yes
O6 . Tb2 . O97 . 71.22(12) yes
O10 . Tb2 . O97 . 84.60(12) yes
O12 . Tb2 . O97 . 70.56(11) yes
O16 . Tb2 . O97 . 133.49(12) yes
O34 . Tb2 . O97 . 144.37(13) yes
O90 . Tb2 . O94 . 74.35(13) yes
O90 . Tb2 . O97 . 73.82(13) yes
O94 . Tb2 . O97 . 85.46(13) yes
Tb1 . Mn1 . Mn2 . 66.89(2) yes
Tb1 . Mn1 . Mn6 . 66.49(2) yes
Mn2 . Mn1 . Mn6 . 119.75(3) yes
Tb1 . Mn1 . O10 . 39.46(10) yes
Mn2 . Mn1 . O10 . 84.91(11) yes
Mn6 . Mn1 . O10 . 35.25(10) yes
Tb1 . Mn1 . O12 . 86.78(9) yes
Mn2 . Mn1 . O12 . 38.51(8) yes
Mn6 . Mn1 . O12 . 103.86(9) yes
O10 . Mn1 . O12 . 79.54(13) yes
Tb1 . Mn1 . O14 . 47.11(11) yes
Mn2 . Mn1 . O14 . 45.98(11) yes
Mn6 . Mn1 . O14 . 112.78(11) yes
O10 . Mn1 . O14 . 85.27(15) yes
O12 . Mn1 . O14 . 83.92(14) yes
Tb1 . Mn1 . O54 . 82.99(10) yes
Mn2 . Mn1 . O54 . 141.55(11) yes
Mn6 . Mn1 . O54 . 63.15(10) yes
O10 . Mn1 . O54 . 86.45(15) yes
O12 . Mn1 . O54 . 165.94(14) yes
Tb1 . Mn1 . O65 . 138.38(12) yes
Mn2 . Mn1 . O65 . 92.75(13) yes
Mn6 . Mn1 . O65 . 147.22(13) yes
O10 . Mn1 . O65 . 177.42(17) yes
O12 . Mn1 . O65 . 99.31(16) yes
Tb1 . Mn1 . N69 . 132.62(13) yes
Mn2 . Mn1 . N69 . 131.30(14) yes
Mn6 . Mn1 . N69 . 67.58(13) yes
O10 . Mn1 . N69 . 93.97(17) yes
O12 . Mn1 . N69 . 93.31(16) yes
O14 . Mn1 . O54 . 96.01(15) yes
O14 . Mn1 . O65 . 92.31(16) yes
O54 . Mn1 . O65 . 94.74(17) yes
O14 . Mn1 . N69 . 177.22(18) yes
O54 . Mn1 . N69 . 86.61(17) yes
O65 . Mn1 . N69 . 88.40(18) yes
Mn1 . Mn2 . Tb2 . 67.65(2) yes
Mn1 . Mn2 . Mn3 . 123.40(3) yes
Tb2 . Mn2 . Mn3 . 70.69(2) yes
Mn1 . Mn2 . O12 . 48.91(11) yes
Tb2 . Mn2 . O12 . 46.75(11) yes
Mn3 . Mn2 . O12 . 115.99(12) yes
Mn1 . Mn2 . O14 . 39.12(9) yes
Tb2 . Mn2 . O14 . 88.04(9) yes
Mn3 . Mn2 . O14 . 104.78(10) yes
O12 . Mn2 . O14 . 87.42(14) yes
Mn1 . Mn2 . O16 . 87.60(11) yes
Tb2 . Mn2 . O16 . 39.77(11) yes
Mn3 . Mn2 . O16 . 37.06(11) yes
O12 . Mn2 . O16 . 86.03(15) yes
O14 . Mn2 . O16 . 82.53(14) yes
Mn1 . Mn2 . O45 . 95.05(14) yes
Tb2 . Mn2 . O45 . 138.46(14) yes
Mn3 . Mn2 . O45 . 141.05(14) yes
O12 . Mn2 . O45 . 92.98(17) yes
O14 . Mn2 . O45 . 101.81(17) yes
Mn1 . Mn2 . O51 . 143.04(11) yes
Tb2 . Mn2 . O51 . 80.81(10) yes
Mn3 . Mn2 . O51 . 57.68(11) yes
O12 . Mn2 . O51 . 95.39(16) yes
O14 . Mn2 . O51 . 161.56(15) yes
Mn1 . Mn2 . N41 . 132.75(15) yes
Tb2 . Mn2 . N41 . 132.33(14) yes
Mn3 . Mn2 . N41 . 62.73(14) yes
O12 . Mn2 . N41 . 178.20(19) yes
O14 . Mn2 . N41 . 94.13(17) yes
O16 . Mn2 . O45 . 175.51(19) yes
O16 . Mn2 . O51 . 79.50(15) yes
O45 . Mn2 . O51 . 96.24(17) yes
O16 . Mn2 . N41 . 93.26(17) yes
O45 . Mn2 . N41 . 87.60(19) yes
O51 . Mn2 . N41 . 82.85(18) yes
Mn2 . Mn3 . Tb1 . 67.21(2) yes
Mn2 . Mn3 . O16 . 37.16(11) yes
Tb1 . Mn3 . O16 . 40.57(11) yes
Mn2 . Mn3 . O18 . 108.61(10) yes
Tb1 . Mn3 . O18 . 42.39(10) yes
O16 . Mn3 . O18 . 81.45(15) yes
Mn2 . Mn3 . O29 . 137.84(14) yes
Tb1 . Mn3 . O29 . 144.05(13) yes
O16 . Mn3 . O29 . 174.52(17) yes
O18 . Mn3 . O29 . 103.77(16) yes
Mn2 . Mn3 . O40 . 65.19(12) yes
Tb1 . Mn3 . O40 . 84.29(13) yes
O16 . Mn3 . O40 . 91.13(16) yes
O18 . Mn3 . O40 . 93.38(17) yes
O29 . Mn3 . O40 . 86.95(18) yes
Mn2 . Mn3 . O51 . 47.58(10) yes
Tb1 . Mn3 . O51 . 110.70(9) yes
O16 . Mn3 . O51 . 71.12(14) yes
O18 . Mn3 . O51 . 152.57(13) yes
O29 . Mn3 . O51 . 103.65(16) yes
Mn2 . Mn3 . N33 . 113.28(13) yes
Tb1 . Mn3 . N33 . 106.93(13) yes
O16 . Mn3 . N33 . 93.85(17) yes
O18 . Mn3 . N33 . 98.80(17) yes
O29 . Mn3 . N33 . 87.03(18) yes
O40 . Mn3 . O51 . 87.58(15) yes
O40 . Mn3 . N33 . 167.40(19) yes
O51 . Mn3 . N33 . 83.10(16) yes
Tb2 . Mn4 . Mn5 . 65.63(2) yes
Tb2 . Mn4 . O3 . 38.74(10) yes
Mn5 . Mn4 . O3 . 36.57(9) yes
Tb2 . Mn4 . O34 . 43.83(10) yes
Mn5 . Mn4 . O34 . 108.21(10) yes
O3 . Mn4 . O34 . 81.38(14) yes
Tb2 . Mn4 . O82 . 87.05(13) yes
Mn5 . Mn4 . O82 . 65.40(12) yes
O3 . Mn4 . O82 . 91.85(16) yes
O34 . Mn4 . O82 . 95.47(16) yes
Tb2 . Mn4 . O88 . 110.73(9) yes
Mn5 . Mn4 . O88 . 48.78(9) yes
O3 . Mn4 . O88 . 72.94(13) yes
O34 . Mn4 . O88 . 154.31(14) yes
O82 . Mn4 . O88 . 84.85(15) yes
Tb2 . Mn4 . N19 . 105.63(13) yes
Mn5 . Mn4 . N19 . 112.68(14) yes
O3 . Mn4 . N19 . 93.60(17) yes
O34 . Mn4 . N19 . 98.81(16) yes
O82 . Mn4 . N19 . 165.33(18) yes
Tb2 . Mn4 . O23 . 144.36(13) yes
Mn5 . Mn4 . O23 . 141.22(13) yes
O3 . Mn4 . O23 . 176.87(17) yes
O34 . Mn4 . O23 . 101.74(17) yes
O82 . Mn4 . O23 . 88.07(17) yes
O88 . Mn4 . N19 . 83.75(16) yes
O88 . Mn4 . O23 . 103.94(16) yes
N19 . Mn4 . O23 . 85.75(18) yes
Mn4 . Mn5 . Tb1 . 70.31(2) yes
Mn4 . Mn5 . Mn6 . 123.53(3) yes
Tb1 . Mn5 . Mn6 . 66.79(2) yes
Mn4 . Mn5 . O3 . 37.34(11) yes
Tb1 . Mn5 . O3 . 40.12(11) yes
Mn6 . Mn5 . O3 . 86.91(11) yes
Mn4 . Mn5 . O6 . 106.86(10) yes
Tb1 . Mn5 . O6 . 87.62(9) yes
Mn6 . Mn5 . O6 . 38.53(9) yes
O3 . Mn5 . O6 . 82.51(14) yes
Mn4 . Mn5 . O8 . 114.72(10) yes
Tb1 . Mn5 . O8 . 46.15(10) yes
Mn6 . Mn5 . O8 . 48.49(10) yes
O3 . Mn5 . O8 . 85.74(15) yes
O6 . Mn5 . O8 . 86.52(14) yes
Mn4 . Mn5 . O77 . 138.83(13) yes
Tb1 . Mn5 . O77 . 138.56(13) yes
Mn6 . Mn5 . O77 . 97.49(13) yes
O3 . Mn5 . O77 . 174.01(15) yes
O6 . Mn5 . O77 . 103.46(15) yes
Mn4 . Mn5 . O88 . 54.26(10) yes
Tb1 . Mn5 . O88 . 80.37(9) yes
Mn6 . Mn5 . O88 . 142.87(10) yes
O3 . Mn5 . O88 . 78.16(14) yes
O6 . Mn5 . O88 . 160.21(14) yes
Mn4 . Mn5 . N81 . 63.56(13) yes
Tb1 . Mn5 . N81 . 132.16(13) yes
Mn6 . Mn5 . N81 . 132.02(14) yes
O3 . Mn5 . N81 . 92.61(17) yes
O6 . Mn5 . N81 . 93.81(17) yes
O8 . Mn5 . O77 . 94.11(17) yes
O8 . Mn5 . O88 . 96.18(15) yes
O77 . Mn5 . O88 . 95.91(15) yes
O8 . Mn5 . N81 . 178.27(17) yes
O77 . Mn5 . N81 . 87.46(19) yes
O88 . Mn5 . N81 . 82.95(17) yes
Mn1 . Mn6 . Tb2 . 67.20(2) yes
Mn1 . Mn6 . Mn5 . 120.13(3) yes
Tb2 . Mn6 . Mn5 . 65.81(2) yes
Mn1 . Mn6 . O6 . 113.03(12) yes
Tb2 . Mn6 . O6 . 46.78(11) yes
Mn5 . Mn6 . O6 . 45.23(11) yes
Mn1 . Mn6 . O8 . 105.17(9) yes
Tb2 . Mn6 . O8 . 85.90(9) yes
Mn5 . Mn6 . O8 . 37.97(10) yes
O6 . Mn6 . O8 . 82.73(14) yes
Mn1 . Mn6 . O10 . 35.38(11) yes
Tb2 . Mn6 . O10 . 39.85(11) yes
Mn5 . Mn6 . O10 . 85.07(11) yes
O6 . Mn6 . O10 . 85.52(15) yes
O8 . Mn6 . O10 . 80.18(13) yes
Mn1 . Mn6 . O59 . 145.90(13) yes
Tb2 . Mn6 . O59 . 138.36(13) yes
Mn5 . Mn6 . O59 . 93.79(13) yes
O6 . Mn6 . O59 . 92.69(17) yes
O8 . Mn6 . O59 . 99.79(15) yes
Mn1 . Mn6 . O70 . 62.70(9) yes
Tb2 . Mn6 . O70 . 82.66(10) yes
Mn5 . Mn6 . O70 . 140.01(11) yes
O6 . Mn6 . O70 . 95.28(15) yes
O8 . Mn6 . O70 . 165.91(13) yes
Mn1 . Mn6 . N55 . 68.62(13) yes
Tb2 . Mn6 . N55 . 133.27(14) yes
Mn5 . Mn6 . N55 . 129.00(13) yes
O6 . Mn6 . N55 . 174.22(18) yes
O8 . Mn6 . N55 . 91.49(16) yes
O10 . Mn6 . O59 . 178.20(17) yes
O10 . Mn6 . O70 . 85.76(14) yes
O59 . Mn6 . O70 . 94.23(16) yes
O10 . Mn6 . N55 . 93.72(17) yes
O59 . Mn6 . N55 . 88.08(18) yes
O70 . Mn6 . N55 . 90.38(17) yes
Tb2 . O3 . Tb1 . 93.18(11) yes
Tb2 . O3 . Mn4 . 111.38(16) yes
Tb1 . O3 . Mn4 . 122.42(16) yes
Tb2 . O3 . Mn5 . 114.34(15) yes
Tb1 . O3 . Mn5 . 109.42(16) yes
Mn4 . O3 . Mn5 . 106.09(16) yes
Tb2 . O6 . Mn5 . 96.79(13) yes
Tb2 . O6 . Mn6 . 100.13(15) yes
Mn5 . O6 . Mn6 . 96.24(16) yes
Tb2 . O6 . C76 . 121.9(3) yes
Mn5 . O6 . C76 . 118.1(3) yes
Mn6 . O6 . C76 . 118.6(3) yes
Tb1 . O8 . Mn6 . 96.08(12) yes
Tb1 . O8 . Mn5 . 101.40(14) yes
Mn6 . O8 . Mn5 . 93.55(14) yes
Tb1 . O8 . C9 . 122.4(3) yes
Mn6 . O8 . C9 . 118.7(3) yes
Mn5 . O8 . C9 . 119.0(3) yes
Tb1 . O10 . Tb2 . 93.16(12) yes
Tb1 . O10 . Mn1 . 110.55(15) yes
Tb2 . O10 . Mn1 . 117.24(15) yes
Tb1 . O10 . Mn6 . 116.19(15) yes
Tb2 . O10 . Mn6 . 109.82(15) yes
Mn1 . O10 . Mn6 . 109.37(17) yes
Tb2 . O12 . Mn1 . 96.72(12) yes
Tb2 . O12 . Mn2 . 100.65(14) yes
Mn1 . O12 . Mn2 . 92.59(15) yes
Tb2 . O12 . C53 . 124.1(3) yes
Mn1 . O12 . C53 . 115.8(3) yes
Mn2 . O12 . C53 . 120.5(3) yes
Mn2 . O14 . Tb1 . 97.73(13) yes
Mn2 . O14 . Mn1 . 94.90(16) yes
Tb1 . O14 . Mn1 . 100.23(14) yes
Mn2 . O14 . C15 . 115.8(3) yes
Tb1 . O14 . C15 . 123.4(3) yes
Mn1 . O14 . C15 . 119.3(3) yes
Tb1 . O16 . Tb2 . 92.82(12) yes
Tb1 . O16 . Mn2 . 114.53(16) yes
Tb2 . O16 . Mn2 . 109.34(16) yes
Tb1 . O16 . Mn3 . 109.19(16) yes
Tb2 . O16 . Mn3 . 125.13(17) yes
Mn2 . O16 . Mn3 . 105.78(17) yes
Mn3 . O18 . Tb1 . 102.43(14) yes
Mn3 . O18 . N19 . 115.1(3) yes
Tb1 . O18 . N19 . 118.3(3) yes
Mn3 . O29 . C30 . 122.1(4) yes
Tb2 . O34 . Mn4 . 100.72(14) yes
Tb2 . O34 . N33 . 118.2(3) yes
Mn4 . O34 . N33 . 114.5(3) yes
Mn3 . O40 . N41 . 113.7(3) yes
Mn2 . O45 . C44 . 134.1(4) yes
Mn2 . O51 . Mn3 . 74.74(12) yes
Mn2 . O51 . C52 . 121.9(4) yes
Mn3 . O51 . C52 . 136.7(5) yes
Mn2 . O51 . H510 . 94.9 no
Mn3 . O51 . H510 . 93.8 no
C52 . O51 . H510 . 121.1 no
Mn1 . O54 . N55 . 113.1(3) yes
Mn6 . O59 . C58 . 129.5(4) yes
Mn1 . O65 . C66 . 131.0(4) yes
Mn6 . O70 . N69 . 113.3(3) yes
Mn5 . O77 . C78 . 127.9(4) yes
Mn4 . O82 . N81 . 116.5(3) yes
Mn5 . O88 . Mn4 . 76.96(12) yes
Mn5 . O88 . C89 . 129.9(4) yes
Mn4 . O88 . C89 . 120.7(4) yes
Mn5 . O88 . H880 . 93.3 no
Mn4 . O88 . H880 . 96.0 no
C89 . O88 . H880 . 126.3 no
Tb2 . O90 . C91 . 136.3(4) yes
Tb2 . O94 . C93 . 132.2(4) yes
Tb2 . O97 . C98 . 137.5(4) yes
Tb2 . O97 . H970 . 101.8 no
C98 . O97 . H970 . 119.7 no
Tb1 . O99 . C100 . 136.0(4) yes
Tb1 . O103 . C102 . 133.1(4) yes
C2 . O106 . Tb1 . 140.6(5) yes
C2 . O106 . H1060 . 115.6 no
Tb1 . O106 . H1060 . 102.2 no
O18 . N19 . Mn4 . 114.6(3) yes
O18 . N19 . C20 . 116.4(4) yes
Mn4 . N19 . C20 . 129.0(4) yes
Mn4 . O23 . C22 . 123.9(4) yes
O34 . N33 . Mn3 . 114.2(3) yes
O34 . N33 . C32 . 116.2(5) yes
Mn3 . N33 . C32 . 129.0(4) yes
O40 . N41 . Mn2 . 113.2(3) yes
O40 . N41 . C42 . 115.8(5) yes
Mn2 . N41 . C42 . 130.9(4) yes
O54 . N55 . Mn6 . 113.9(3) yes
O54 . N55 . C56 . 116.7(5) yes
Mn6 . N55 . C56 . 129.4(4) yes
O70 . N69 . Mn1 . 112.6(3) yes
O70 . N69 . C68 . 116.5(4) yes
Mn1 . N69 . C68 . 130.2(4) yes
O82 . N81 . Mn5 . 113.6(3) yes
O82 . N81 . C80 . 116.5(5) yes
Mn5 . N81 . C80 . 129.7(4) yes
O8 . C9 . H90 . 109.4 no
O8 . C9 . H91 . 109.6 no
H90 . C9 . H91 . 109.5 no
O8 . C9 . H92 . 109.5 no
H90 . C9 . H92 . 109.5 no
H91 . C9 . H92 . 109.5 no
O14 . C15 . H150 . 109.5 no
O14 . C15 . H151 . 109.5 no
H150 . C15 . H151 . 109.5 no
O14 . C15 . H152 . 109.5 no
H150 . C15 . H152 . 109.5 no
H151 . C15 . H152 . 109.5 no
N19 . C20 . C21 . 118.6(5) yes
N19 . C20 . C28 . 120.4(5) yes
C21 . C20 . C28 . 121.0(5) yes
C20 . C21 . C22 . 121.7(5) yes
C20 . C21 . C27 . 119.4(5) yes
C22 . C21 . C27 . 118.8(5) yes
C21 . C22 . O23 . 122.2(5) yes
C21 . C22 . C24 . 119.0(5) yes
O23 . C22 . C24 . 118.8(5) yes
C22 . C24 . C25 . 120.7(6) yes
C22 . C24 . H241 . 119.6 no
C25 . C24 . H241 . 119.7 no
C24 . C25 . C26 . 120.2(6) yes
C24 . C25 . H251 . 119.9 no
C26 . C25 . H251 . 119.9 no
C25 . C26 . C27 . 119.8(6) yes
C25 . C26 . H261 . 120.1 no
C27 . C26 . H261 . 120.1 no
C21 . C27 . C26 . 121.2(6) yes
C21 . C27 . H271 . 119.4 no
C26 . C27 . H271 . 119.4 no
C20 . C28 . H281 . 109.4 no
C20 . C28 . H282 . 109.4 no
H281 . C28 . H282 . 109.5 no
C20 . C28 . H283 . 109.5 no
H281 . C28 . H283 . 109.5 no
H282 . C28 . H283 . 109.5 no
O29 . C30 . C31 . 122.4(5) yes
O29 . C30 . C39 . 118.5(6) yes
C31 . C30 . C39 . 119.1(6) yes
C30 . C31 . C32 . 121.0(6) yes
C30 . C31 . C36 . 117.7(6) yes
C32 . C31 . C36 . 121.3(6) yes
C31 . C32 . N33 . 118.5(5) yes
C31 . C32 . C35 . 121.9(5) yes
N33 . C32 . C35 . 119.6(5) yes
C32 . C35 . H351 . 109.4 no
C32 . C35 . H352 . 109.5 no
H351 . C35 . H352 . 109.5 no
C32 . C35 . H353 . 109.5 no
H351 . C35 . H353 . 109.5 no
H352 . C35 . H353 . 109.5 no
C31 . C36 . C37 . 123.6(7) yes
C31 . C36 . H361 . 118.2 no
C37 . C36 . H361 . 118.2 no
C36 . C37 . C38 . 117.7(7) yes
C36 . C37 . H371 . 121.1 no
C38 . C37 . H371 . 121.2 no
C37 . C38 . C39 . 120.2(6) yes
C37 . C38 . H381 . 119.8 no
C39 . C38 . H381 . 119.9 no
C38 . C39 . C30 . 121.5(7) yes
C38 . C39 . H391 . 119.2 no
C30 . C39 . H391 . 119.3 no
N41 . C42 . C50 . 118.2(6) yes
N41 . C42 . C43 . 121.3(6) yes
C50 . C42 . C43 . 120.4(6) yes
C42 . C50 . H501 . 109.4 no
C42 . C50 . H502 . 109.5 no
H501 . C50 . H502 . 109.5 no
C42 . C50 . H503 . 109.5 no
H501 . C50 . H503 . 109.5 no
H502 . C50 . H503 . 109.5 no
O51 . C52 . H520 . 110.0 no
O51 . C52 . H521 . 108.8 no
H520 . C52 . H521 . 109.5 no
O51 . C52 . H522 . 109.6 no
H520 . C52 . H522 . 109.5 no
H521 . C52 . H522 . 109.5 no
O12 . C53 . H530 . 109.3 no
O12 . C53 . H531 . 109.4 no
H530 . C53 . H531 . 109.5 no
O12 . C53 . H532 . 109.6 no
H530 . C53 . H532 . 109.5 no
H531 . C53 . H532 . 109.5 no
N55 . C56 . C57 . 120.1(6) yes
N55 . C56 . C64 . 119.0(6) yes
C57 . C56 . C64 . 120.9(6) yes
C56 . C57 . C58 . 122.0(5) yes
C56 . C57 . C63 . 120.4(6) yes
C58 . C57 . C63 . 117.5(6) yes
C57 . C58 . O59 . 123.7(5) yes
C57 . C58 . C60 . 118.6(6) yes
O59 . C58 . C60 . 117.7(6) yes
C58 . C60 . C61 . 123.3(7) yes
C58 . C60 . H601 . 118.4 no
C61 . C60 . H601 . 118.3 no
C60 . C61 . C62 . 119.3(7) yes
C60 . C61 . H611 . 120.4 no
C62 . C61 . H611 . 120.3 no
C61 . C62 . C63 . 118.9(6) yes
C61 . C62 . H621 . 120.6 no
C63 . C62 . H621 . 120.5 no
C57 . C63 . C62 . 122.3(7) yes
C57 . C63 . H631 . 118.9 no
C62 . C63 . H631 . 118.8 no
C56 . C64 . H641 . 109.5 no
C56 . C64 . H642 . 109.5 no
H641 . C64 . H642 . 109.5 no
C56 . C64 . H643 . 109.4 no
H641 . C64 . H643 . 109.5 no
H642 . C64 . H643 . 109.5 no
O65 . C66 . C67 . 124.8(5) yes
O65 . C66 . C75 . 116.9(5) yes
C67 . C66 . C75 . 118.3(6) yes
C66 . C67 . C68 . 121.5(5) yes
C66 . C67 . C72 . 119.1(6) yes
C68 . C67 . C72 . 119.4(5) yes
C67 . C68 . N69 . 121.2(5) yes
C67 . C68 . C71 . 120.2(5) yes
N69 . C68 . C71 . 118.6(5) yes
C68 . C71 . H711 . 109.5 no
C68 . C71 . H712 . 109.4 no
H711 . C71 . H712 . 109.5 no
C68 . C71 . H713 . 109.5 no
H711 . C71 . H713 . 109.5 no
H712 . C71 . H713 . 109.5 no
C67 . C72 . C73 . 121.4(6) yes
C67 . C72 . H721 . 119.2 no
C73 . C72 . H721 . 119.4 no
C72 . C73 . C74 . 118.9(6) yes
C72 . C73 . H731 . 120.5 no
C74 . C73 . H731 . 120.6 no
C73 . C74 . C75 . 121.0(6) yes
C73 . C74 . H741 . 119.5 no
C75 . C74 . H741 . 119.5 no
C66 . C75 . C74 . 121.3(6) yes
C66 . C75 . H751 . 119.4 no
C74 . C75 . H751 . 119.4 no
O6 . C76 . H760 . 109.5 no
O6 . C76 . H761 . 109.4 no
H760 . C76 . H761 . 109.5 no
O6 . C76 . H762 . 109.4 no
H760 . C76 . H762 . 109.5 no
H761 . C76 . H762 . 109.5 no
O77 . C78 . C79 . 122.7(5) yes
O77 . C78 . C87 . 116.9(6) yes
C79 . C78 . C87 . 120.1(6) yes
C78 . C79 . C80 . 122.7(6) yes
C78 . C79 . C84 . 117.4(6) yes
C80 . C79 . C84 . 119.8(6) yes
C79 . C80 . N81 . 119.8(6) yes
C79 . C80 . C83 . 120.3(6) yes
N81 . C80 . C83 . 119.8(6) yes
C80 . C83 . H831 . 109.5 no
C80 . C83 . H832 . 109.4 no
H831 . C83 . H832 . 109.5 no
C80 . C83 . H833 . 109.5 no
H831 . C83 . H833 . 109.5 no
H832 . C83 . H833 . 109.5 no
C79 . C84 . C85 . 120.9(7) yes
C79 . C84 . H841 . 119.5 no
C85 . C84 . H841 . 119.6 no
C84 . C85 . C86 . 121.3(7) yes
C84 . C85 . H851 . 119.3 no
C86 . C85 . H851 . 119.4 no
C85 . C86 . C87 . 119.9(7) yes
C85 . C86 . H861 . 120.1 no
C87 . C86 . H861 . 120.0 no
C78 . C87 . C86 . 120.0(7) yes
C78 . C87 . H871 . 119.9 no
C86 . C87 . H871 . 120.1 no
O88 . C89 . H890 . 109.9 no
O88 . C89 . H891 . 109.7 no
H890 . C89 . H891 . 109.5 no
O88 . C89 . H892 . 108.7 no
H890 . C89 . H892 . 109.5 no
H891 . C89 . H892 . 109.5 no
O90 . C91 . C92 . 123.9(6) yes
O90 . C91 . C96 . 116.6(5) yes
C92 . C91 . C96 . 119.5(6) yes
C91 . C92 . C93 . 126.4(6) yes
C91 . C92 . H921 . 116.8 no
C93 . C92 . H921 . 116.7 no
C92 . C93 . O94 . 124.7(6) yes
C92 . C93 . C95 . 118.5(6) yes
O94 . C93 . C95 . 116.7(6) yes
C93 . C95 . H951 . 109.5 no
C93 . C95 . H952 . 109.5 no
H951 . C95 . H952 . 109.5 no
C93 . C95 . H953 . 109.4 no
H951 . C95 . H953 . 109.5 no
H952 . C95 . H953 . 109.5 no
C91 . C96 . H961 . 109.5 no
C91 . C96 . H962 . 109.5 no
H961 . C96 . H962 . 109.5 no
C91 . C96 . H963 . 109.4 no
H961 . C96 . H963 . 109.5 no
H962 . C96 . H963 . 109.5 no
O97 . C98 . H980 . 109.6 no
O97 . C98 . H981 . 109.3 no
H980 . C98 . H981 . 109.5 no
O97 . C98 . H982 . 109.4 no
H980 . C98 . H982 . 109.5 no
H981 . C98 . H982 . 109.5 no
O99 . C100 . C101 . 123.2(6) yes
O99 . C100 . C105 . 115.0(6) yes
C101 . C100 . C105 . 121.7(6) yes
C100 . C101 . C102 . 128.0(6) yes
C100 . C101 . H1011 . 116.0 no
C102 . C101 . H1011 . 116.0 no
C101 . C102 . O103 . 124.7(6) yes
C101 . C102 . C104 . 120.2(6) yes
O103 . C102 . C104 . 115.0(5) yes
C102 . C104 . H1041 . 109.3 no
C102 . C104 . H1042 . 109.5 no
H1041 . C104 . H1042 . 109.5 no
C102 . C104 . H1043 . 109.6 no
H1041 . C104 . H1043 . 109.5 no
H1042 . C104 . H1043 . 109.5 no
C100 . C105 . H1051 . 109.5 no
C100 . C105 . H1052 . 109.4 no
H1051 . C105 . H1052 . 109.5 no
C100 . C105 . H1053 . 109.5 no
H1051 . C105 . H1053 . 109.5 no
H1052 . C105 . H1053 . 109.5 no
C481 . C491 . C43 . 123.4(13) yes
C481 . C491 . H4911 . 118.3 no
C43 . C491 . H4911 . 118.2 no
C491 . C481 . C471 . 120.0(13) yes
C491 . C481 . H4811 . 120.0 no
C471 . C481 . H4811 . 120.0 no
C481 . C471 . C461 . 117.8(14) yes
C481 . C471 . H4711 . 121.0 no
C461 . C471 . H4711 . 121.2 no
C471 . C461 . C44 . 122.7(14) yes
C471 . C461 . H4611 . 118.5 no
C44 . C461 . H4611 . 118.7 no
C461 . C44 . O45 . 117.3(8) yes
C461 . C44 . C43 . 118.6(9) yes
O45 . C44 . C43 . 123.2(6) yes
C42 . C43 . C44 . 121.8(6) yes
C42 . C43 . C491 . 120.7(8) yes
C44 . C43 . C491 . 116.9(8) yes
C43 . C490 . C480 . 119.6(14) yes
C43 . C490 . H4901 . 120.3 no
C480 . C490 . H4901 . 120.1 no
C490 . C480 . C470 . 119.2(16) yes
C490 . C480 . H4801 . 120.3 no
C470 . C480 . H4801 . 120.4 no
C480 . C470 . C460 . 120.5(16) yes
C480 . C470 . H4701 . 119.6 no
C460 . C470 . H4701 . 119.9 no
C470 . C460 . C44 . 123.0(16) yes
C470 . C460 . H4601 . 118.5 no
C44 . C460 . H4601 . 118.5 no

loop_
_geom_bond_atom_site_label_1
_geom_bond_site_symmetry_1
_geom_bond_atom_site_label_2
_geom_bond_site_symmetry_2
_geom_bond_distance
_geom_bond_publ_flag
O1 . H10 . 0.850 no
O1 . H1 . 0.850 no
C2 . C1 . 1.508(13) yes
C2 . O106 . 1.505(11) yes
C2 . H21 . 0.950 no
C2 . H22 . 0.950 no
C1 . H11 . 0.950 no
C1 . H12 . 0.950 no
C1 . H13 . 0.950 no
Tb1 . Tb2 . 3.4986(5) yes
Tb1 . Mn1 . 3.5573(10) yes
Tb1 . Mn3 . 3.5652(9) yes
Tb1 . Mn5 . 3.5139(9) yes
Tb1 . O3 . 2.401(3) yes
Tb1 . O8 . 2.585(3) yes
Tb1 . O10 . 2.414(3) yes
Tb1 . O14 . 2.648(4) yes
Tb1 . O16 . 2.455(4) yes
Tb1 . O18 . 2.461(4) yes
Tb1 . O99 . 2.311(4) yes
Tb1 . O103 . 2.387(4) yes
Tb1 . O106 . 2.413(5) yes
Tb2 . Mn2 . 3.5027(9) yes
Tb2 . Mn4 . 3.5937(10) yes
Tb2 . Mn6 . 3.5264(9) yes
Tb2 . O3 . 2.415(3) yes
Tb2 . O6 . 2.610(4) yes
Tb2 . O10 . 2.402(3) yes
Tb2 . O12 . 2.596(4) yes
Tb2 . O16 . 2.375(3) yes
Tb2 . O34 . 2.533(4) yes
Tb2 . O90 . 2.313(4) yes
Tb2 . O94 . 2.373(4) yes
Tb2 . O97 . 2.420(4) yes
Mn1 . Mn2 . 3.0809(12) yes
Mn1 . Mn6 . 3.0941(12) yes
Mn1 . O10 . 1.899(3) yes
Mn1 . O12 . 2.324(4) yes
Mn1 . O14 . 1.951(4) yes
Mn1 . O54 . 2.196(4) yes
Mn1 . O65 . 1.869(4) yes
Mn1 . N69 . 2.030(5) yes
Mn2 . Mn3 . 3.0360(13) yes
Mn2 . O12 . 1.920(3) yes
Mn2 . O14 . 2.224(4) yes
Mn2 . O16 . 1.906(4) yes
Mn2 . O45 . 1.849(4) yes
Mn2 . O51 . 2.323(4) yes
Mn2 . N41 . 2.003(4) yes
Mn3 . O16 . 1.901(4) yes
Mn3 . O18 . 2.103(4) yes
Mn3 . O29 . 1.875(4) yes
Mn3 . O40 . 1.923(4) yes
Mn3 . O51 . 2.660(4) yes
Mn3 . N33 . 2.015(5) yes
Mn4 . Mn5 . 3.0460(12) yes
Mn4 . O3 . 1.923(4) yes
Mn4 . O34 . 2.121(4) yes
Mn4 . O82 . 1.925(4) yes
Mn4 . O88 . 2.538(4) yes
Mn4 . N19 . 1.999(4) yes
Mn4 . O23 . 1.869(4) yes
Mn5 . Mn6 . 3.1213(12) yes
Mn5 . O3 . 1.889(3) yes
Mn5 . O6 . 2.229(4) yes
Mn5 . O8 . 1.924(4) yes
Mn5 . O77 . 1.859(3) yes
Mn5 . O88 . 2.352(4) yes
Mn5 . N81 . 2.018(5) yes
Mn6 . O6 . 1.956(4) yes
Mn6 . O8 . 2.342(4) yes
Mn6 . O10 . 1.893(3) yes
Mn6 . O59 . 1.846(3) yes
Mn6 . O70 . 2.167(4) yes
Mn6 . N55 . 2.024(5) yes
O6 . C76 . 1.435(6) yes
O8 . C9 . 1.452(6) yes
O12 . C53 . 1.435(6) yes
O14 . C15 . 1.425(6) yes
O18 . N19 . 1.370(5) yes
O29 . C30 . 1.346(7) yes
O34 . N33 . 1.376(5) yes
O40 . N41 . 1.361(6) yes
O45 . C44 . 1.302(7) yes
O51 . C52 . 1.439(7) yes
O51 . H510 . 0.868 no
O54 . N55 . 1.379(6) yes
O59 . C58 . 1.319(7) yes
O65 . C66 . 1.332(7) yes
O70 . N69 . 1.366(5) yes
O77 . C78 . 1.338(7) yes
O82 . N81 . 1.356(6) yes
O88 . C89 . 1.468(7) yes
O88 . H880 . 0.868 no
O90 . C91 . 1.269(7) yes
O94 . C93 . 1.268(7) yes
O97 . C98 . 1.404(6) yes
O97 . H970 . 0.850 no
O99 . C100 . 1.292(7) yes
O103 . C102 . 1.273(6) yes
O106 . H1060 . 0.850 no
N19 . C20 . 1.295(7) yes
O23 . C22 . 1.342(6) yes
N33 . C32 . 1.293(7) yes
N41 . C42 . 1.302(7) yes
N55 . C56 . 1.302(7) yes
N69 . C68 . 1.279(7) yes
N81 . C80 . 1.299(7) yes
C9 . H90 . 0.950 no
C9 . H91 . 0.950 no
C9 . H92 . 0.950 no
C15 . H150 . 0.950 no
C15 . H151 . 0.950 no
C15 . H152 . 0.950 no
C20 . C21 . 1.472(7) yes
C20 . C28 . 1.489(7) yes
C21 . C22 . 1.407(7) yes
C21 . C27 . 1.398(8) yes
C22 . C24 . 1.395(8) yes
C24 . C25 . 1.381(8) yes
C24 . H241 . 0.950 no
C25 . C26 . 1.380(9) yes
C25 . H251 . 0.950 no
C26 . C27 . 1.372(8) yes
C26 . H261 . 0.950 no
C27 . H271 . 0.950 no
C28 . H281 . 0.950 no
C28 . H282 . 0.950 no
C28 . H283 . 0.950 no
C30 . C31 . 1.406(8) yes
C30 . C39 . 1.374(8) yes
C31 . C32 . 1.478(8) yes
C31 . C36 . 1.385(8) yes
C32 . C35 . 1.501(8) yes
C35 . H351 . 0.950 no
C35 . H352 . 0.950 no
C35 . H353 . 0.950 no
C36 . C37 . 1.373(9) yes
C36 . H361 . 0.950 no
C37 . C38 . 1.378(9) yes
C37 . H371 . 0.950 no
C38 . C39 . 1.388(9) yes
C38 . H381 . 0.950 no
C39 . H391 . 0.950 no
C42 . C50 . 1.502(8) yes
C42 . C43 . 1.454(9) yes
C50 . H501 . 0.950 no
C50 . H502 . 0.950 no
C50 . H503 . 0.950 no
C52 . H520 . 0.950 no
C52 . H521 . 0.950 no
C52 . H522 . 0.950 no
C53 . H530 . 0.950 no
C53 . H531 . 0.950 no
C53 . H532 . 0.950 no
C56 . C57 . 1.470(9) yes
C56 . C64 . 1.486(9) yes
C57 . C58 . 1.418(8) yes
C57 . C63 . 1.402(8) yes
C58 . C60 . 1.393(8) yes
C60 . C61 . 1.337(9) yes
C60 . H601 . 0.950 no
C61 . C62 . 1.413(10) yes
C61 . H611 . 0.950 no
C62 . C63 . 1.375(9) yes
C62 . H621 . 0.950 no
C63 . H631 . 0.950 no
C64 . H641 . 0.950 no
C64 . H642 . 0.950 no
C64 . H643 . 0.950 no
C66 . C67 . 1.405(8) yes
C66 . C75 . 1.400(8) yes
C67 . C68 . 1.478(8) yes
C67 . C72 . 1.405(8) yes
C68 . C71 . 1.508(7) yes
C71 . H711 . 0.950 no
C71 . H712 . 0.950 no
C71 . H713 . 0.950 no
C72 . C73 . 1.384(8) yes
C72 . H721 . 0.950 no
C73 . C74 . 1.372(9) yes
C73 . H731 . 0.950 no
C74 . C75 . 1.374(8) yes
C74 . H741 . 0.950 no
C75 . H751 . 0.950 no
C76 . H760 . 0.950 no
C76 . H761 . 0.950 no
C76 . H762 . 0.950 no
C78 . C79 . 1.414(9) yes
C78 . C87 . 1.403(8) yes
C79 . C80 . 1.458(9) yes
C79 . C84 . 1.405(8) yes
C80 . C83 . 1.484(9) yes
C83 . H831 . 0.950 no
C83 . H832 . 0.950 no
C83 . H833 . 0.950 no
C84 . C85 . 1.386(9) yes
C84 . H841 . 0.950 no
C85 . C86 . 1.354(10) yes
C85 . H851 . 0.950 no
C86 . C87 . 1.395(9) yes
C86 . H861 . 0.950 no
C87 . H871 . 0.950 no
C89 . H890 . 0.950 no
C89 . H891 . 0.950 no
C89 . H892 . 0.950 no
C91 . C92 . 1.388(8) yes
C91 . C96 . 1.502(8) yes
C92 . C93 . 1.394(9) yes
C92 . H921 . 0.950 no
C93 . C95 . 1.512(8) yes
C95 . H951 . 0.950 no
C95 . H952 . 0.950 no
C95 . H953 . 0.950 no
C96 . H961 . 0.950 no
C96 . H962 . 0.950 no
C96 . H963 . 0.950 no
C98 . H980 . 0.950 no
C98 . H981 . 0.950 no
C98 . H982 . 0.950 no
C100 . C101 . 1.385(9) yes
C100 . C105 . 1.498(8) yes
C101 . C102 . 1.365(8) yes
C101 . H1011 . 0.950 no
C102 . C104 . 1.504(8) yes
C104 . H1041 . 0.950 no
C104 . H1042 . 0.950 no
C104 . H1043 . 0.950 no
C105 . H1051 . 0.950 no
C105 . H1052 . 0.950 no
C105 . H1053 . 0.950 no
C491 . C481 . 1.357(19) yes
C491 . C43 . 1.427(16) yes
C491 . H4911 . 0.950 no
C481 . C471 . 1.433(19) yes
C481 . H4811 . 0.950 no
C471 . C461 . 1.39(2) yes
C471 . H4711 . 0.950 no
C461 . C44 . 1.426(18) yes
C461 . H4611 . 0.950 no
C44 . C43 . 1.428(9) yes
C490 . C480 . 1.43(2) yes
C490 . H4901 . 0.950 no
C480 . C470 . 1.35(2) yes
C480 . H4801 . 0.950 no
C470 . C460 . 1.41(2) yes
C470 . H4701 . 0.950 no
C460 . H4601 . 0.950 no
